data_4330279
loop_
_publ_author_name
'Frederic Poineau'
'Erik V. Johnstone'
'Paul M. Forster'
'Longzou Ma'
'Alfred P. Sattelberger'
'Kenneth R. Czerwinski'

_publ_section_title
;
 Probing the Presence of Multiple Metal-Metal Bonds in Technetium
 Chlorides by X-ray Absorption Spectroscopy: Implications for Synthetic
 Chemistry
;
_journal_name_full 'Inorganic Chemistry'
_journal_page_first 9563
_journal_page_last 9570
_journal_paper_doi 10.1021/ic3014859
_journal_volume 51
_journal_year 2012
_chemical_formula_sum 'C19 H42 Cl3.91 N O Tc0.95'
_chemical_formula_weight 532.25
_chemical_name_systematic
; 
 ? 
;
_space_group_IT_number 14
_symmetry_cell_setting monoclinic
_symmetry_space_group_name_Hall '-P 2ybc'
_symmetry_space_group_name_H-M 'P 1 21/c 1'
_atom_sites_solution_hydrogens geom
_atom_sites_solution_primary direct
_atom_sites_solution_secondary difmap
_audit_creation_method SHELXL-97
_cell_angle_alpha 90.00
_cell_angle_beta 91.214(2)
_cell_angle_gamma 90.00
_cell_formula_units_Z 4
_cell_length_a 10.1856(10)
_cell_length_b 14.8529(15)
_cell_length_c 17.2877(18)
_cell_measurement_temperature 100(2)
_cell_volume 2614.8(5)
_computing_structure_refinement 'SHELXL-97 (Sheldrick, 2008)'
_computing_structure_solution 'SHELXS-97 (Sheldrick, 2008)'
_diffrn_ambient_temperature 100(2)
_diffrn_measured_fraction_theta_full 1.000
_diffrn_measured_fraction_theta_max 1.000
_diffrn_radiation_monochromator graphite
_diffrn_radiation_source 'fine-focus sealed tube'
_diffrn_radiation_type MoK\a
_diffrn_radiation_wavelength 0.71073
_diffrn_reflns_av_R_equivalents 0.0313
_diffrn_reflns_av_sigmaI/netI 0.0213
_diffrn_reflns_limit_h_max 13
_diffrn_reflns_limit_h_min -13
_diffrn_reflns_limit_k_max 19
_diffrn_reflns_limit_k_min -19
_diffrn_reflns_limit_l_max 23
_diffrn_reflns_limit_l_min -23
_diffrn_reflns_number 35883
_diffrn_reflns_theta_full 28.28
_diffrn_reflns_theta_max 28.28
_diffrn_reflns_theta_min 1.81
_exptl_absorpt_coefficient_mu 0.933
_exptl_absorpt_correction_T_max 0.7466
_exptl_absorpt_correction_T_min 0.6188
_exptl_absorpt_correction_type multi-scan
_exptl_crystal_density_diffrn 1.352
_exptl_crystal_F_000 1113
_exptl_crystal_size_max 0.08
_exptl_crystal_size_mid 0.04
_exptl_crystal_size_min 0.04
_refine_diff_density_max 1.853
_refine_diff_density_min -0.468
_refine_diff_density_rms 0.074
_refine_ls_extinction_method none
_refine_ls_goodness_of_fit_ref 1.120
_refine_ls_hydrogen_treatment constr
_refine_ls_matrix_type full
_refine_ls_number_parameters 275
_refine_ls_number_reflns 6487
_refine_ls_number_restraints 144
_refine_ls_restrained_S_all 1.108
_refine_ls_R_factor_all 0.0356
_refine_ls_R_factor_gt 0.0296
_refine_ls_shift/su_max 0.002
_refine_ls_shift/su_mean 0.000
_refine_ls_structure_factor_coef Fsqd
_refine_ls_weighting_details 'calc w=1/[\s^2^(Fo^2^)+(0.0221P)^2^+2.8873P] where P=(Fo^2^+2Fc^2^)/3'
_refine_ls_weighting_scheme calc
_refine_ls_wR_factor_gt 0.0684
_refine_ls_wR_factor_ref 0.0711
_reflns_number_gt 5695
_reflns_number_total 6487
_reflns_threshold_expression >2sigma(I)
_cod_data_source_file ic3014859_si_001.cif
_cod_data_source_block Tc_acetone
_cod_database_code 4330279

loop_
_symmetry_equiv_pos_as_xyz
'x, y, z'
'-x, y+1/2, -z+1/2'
'-x, -y, -z'
'x, -y-1/2, z-1/2'

loop_
_atom_site_label
_atom_site_type_symbol
_atom_site_fract_x
_atom_site_fract_y
_atom_site_fract_z
_atom_site_U_iso_or_equiv
_atom_site_adp_type
_atom_site_occupancy
_atom_site_symmetry_multiplicity
_atom_site_calc_flag
_atom_site_refinement_flags
_atom_site_disorder_group
Tc1 Tc 0.541582(17) 0.960450(11) 0.046725(10) 0.01702(6) Uani 0.9069(11) 1 d PU 1
Cl1 Cl 0.73721(7) 1.03385(4) 0.07713(4) 0.02472(14) Uani 0.9069(11) 1 d PU 1
Cl2 Cl 0.45769(7) 1.02814(4) 0.15689(4) 0.02413(13) Uani 0.9069(11) 1 d PU 1
Cl3 Cl 0.38825(6) 0.84644(4) 0.06480(4) 0.02346(13) Uani 0.9069(11) 1 d PU 1
Cl4 Cl 0.66821(5) 0.85312(3) -0.01384(3) 0.02413(11) Uani 0.9069(11) 1 d P 1
Tc2 Tc 0.5000 1.0000 0.0000 0.0308(10) Uani 0.0931(11) 2 d SPU 2
Cl5 Cl 0.7099(10) 0.9989(10) 0.0594(6) 0.064(3) Uani 0.0931(11) 1 d PU 2
Cl6 Cl 0.4189(10) 1.0457(6) 0.1219(6) 0.052(2) Uani 0.0931(11) 1 d PU 2
Cl7 Cl 0.4525(14) 0.8494(5) 0.0391(6) 0.064(3) Uani 0.0931(11) 1 d PU 2
C1 C 0.5341(2) 1.27874(14) 0.16140(13) 0.0297(5) Uani 1 1 d U .
H1A H 0.4954 1.3063 0.1140 0.036 Uiso 1 1 calc R .
H1B H 0.5365 1.2128 0.1532 0.036 Uiso 1 1 calc R .
N1 N 0.67411(19) 1.31252(12) 0.17179(11) 0.0264(4) Uani 1 1 d U .
C2 C 0.4447(2) 1.29845(16) 0.22829(14) 0.0338(5) Uani 1 1 d U .
H2A H 0.4450 1.3640 0.2388 0.041 Uiso 1 1 calc R .
H2B H 0.4786 1.2673 0.2752 0.041 Uiso 1 1 calc R .
C23 C 0.0686(3) 1.0698(2) 0.1494(2) 0.0524(8) Uani 1 1 d U .
H23A H 0.0606 1.1060 0.1964 0.079 Uiso 1 1 calc R .
H23B H 0.0018 1.0889 0.1111 0.079 Uiso 1 1 calc R .
H23C H 0.1561 1.0783 0.1281 0.079 Uiso 1 1 calc R .
C22 C 0.0410(3) 0.9085(2) 0.10190(16) 0.0430(6) Uani 1 1 d U .
H22A H 0.0341 0.8468 0.1215 0.065 Uiso 1 1 calc R .
H22B H 0.1201 0.9141 0.0710 0.065 Uiso 1 1 calc R .
H22C H -0.0365 0.9225 0.0696 0.065 Uiso 1 1 calc R .
O3 O 0.04013(18) 0.94701(13) 0.23485(11) 0.0411(4) Uani 1 1 d U .
C3 C 0.3051(2) 1.26781(19) 0.21108(16) 0.0422(6) Uani 1 1 d U .
H3A H 0.2719 1.2985 0.1637 0.051 Uiso 1 1 calc R .
H3B H 0.3052 1.2022 0.2008 0.051 Uiso 1 1 calc R .
C4 C 0.2133(3) 1.28732(19) 0.27663(17) 0.0442(6) Uani 1 1 d U .
H4A H 0.2122 1.3522 0.2868 0.066 Uiso 1 1 calc R .
H4B H 0.2438 1.2553 0.3232 0.066 Uiso 1 1 calc R .
H4C H 0.1245 1.2671 0.2623 0.066 Uiso 1 1 calc R .
C5 C 0.6772(2) 1.41434(13) 0.18086(13) 0.0271(4) Uani 1 1 d U .
H5A H 0.6306 1.4303 0.2286 0.032 Uiso 1 1 calc R .
H5B H 0.7698 1.4334 0.1880 0.032 Uiso 1 1 calc R .
C21 C 0.0490(2) 0.97276(17) 0.16841(15) 0.0324(5) Uani 1 1 d U .
C16 C 0.7857(3) 1.04369(17) 0.34554(17) 0.0435(6) Uani 1 1 d U .
H16A H 0.6942 1.0238 0.3403 0.065 Uiso 1 1 calc R .
H16B H 0.8189 1.0301 0.3978 0.065 Uiso 1 1 calc R .
H16C H 0.8390 1.0122 0.3076 0.065 Uiso 1 1 calc R .
C15 C 0.7933(3) 1.14532(16) 0.33139(14) 0.0349(5) Uani 1 1 d U .
H15A H 0.7463 1.1771 0.3729 0.042 Uiso 1 1 calc R .
H15B H 0.8864 1.1644 0.3341 0.042 Uiso 1 1 calc R .
C14 C 0.7343(3) 1.17263(15) 0.25360(14) 0.0324(5) Uani 1 1 d U .
H14A H 0.6424 1.1512 0.2493 0.039 Uiso 1 1 calc R .
H14B H 0.7846 1.1445 0.2116 0.039 Uiso 1 1 calc R .
C13 C 0.7379(2) 1.27465(14) 0.24515(13) 0.0275(4) Uani 1 1 d U .
H13A H 0.6939 1.3015 0.2902 0.033 Uiso 1 1 calc R .
H13B H 0.8308 1.2943 0.2473 0.033 Uiso 1 1 calc R .
C12 C 1.0787(3) 1.3314(2) 0.00367(18) 0.0534(8) Uani 1 1 d U .
H12A H 1.1194 1.3005 -0.0398 0.080 Uiso 1 1 calc R .
H12B H 1.1388 1.3302 0.0487 0.080 Uiso 1 1 calc R .
H12C H 1.0600 1.3940 -0.0107 0.080 Uiso 1 1 calc R .
C11 C 0.9528(3) 1.28463(18) 0.02333(15) 0.0415(6) Uani 1 1 d U .
H11A H 0.9717 1.2201 0.0327 0.050 Uiso 1 1 calc R .
H11B H 0.8916 1.2886 -0.0218 0.050 Uiso 1 1 calc R .
C10 C 0.8858(2) 1.32284(18) 0.09342(15) 0.0383(6) Uani 1 1 d U .
H10A H 0.8800 1.3892 0.0887 0.046 Uiso 1 1 calc R .
H10B H 0.9386 1.3087 0.1406 0.046 Uiso 1 1 calc R .
C9 C 0.7485(2) 1.28373(15) 0.10086(13) 0.0305(5) Uani 1 1 d U .
H9A H 0.6960 1.3009 0.0543 0.037 Uiso 1 1 calc R .
H9B H 0.7556 1.2173 0.1012 0.037 Uiso 1 1 calc R .
C8 C 0.5747(3) 1.62484(16) 0.06359(16) 0.0416(6) Uani 1 1 d U .
H8A H 0.6192 1.6112 0.0153 0.062 Uiso 1 1 calc R .
H8B H 0.5853 1.6889 0.0758 0.062 Uiso 1 1 calc R .
H8C H 0.4810 1.6107 0.0576 0.062 Uiso 1 1 calc R .
C7 C 0.6345(3) 1.56842(15) 0.12891(15) 0.0359(5) Uani 1 1 d U .
H7A H 0.5924 1.5847 0.1781 0.043 Uiso 1 1 calc R .
H7B H 0.7293 1.5823 0.1343 0.043 Uiso 1 1 calc R .
C6 C 0.6169(2) 1.46758(14) 0.11431(14) 0.0288(5) Uani 1 1 d U .
H6A H 0.5222 1.4532 0.1090 0.035 Uiso 1 1 calc R .
H6B H 0.6596 1.4507 0.0655 0.035 Uiso 1 1 calc R .

loop_
_atom_site_aniso_label
_atom_site_aniso_U_11
_atom_site_aniso_U_22
_atom_site_aniso_U_33
_atom_site_aniso_U_23
_atom_site_aniso_U_13
_atom_site_aniso_U_12
Tc1 0.01815(9) 0.01121(9) 0.02167(10) 0.00155(7) -0.00038(6) -0.00005(6)
Cl1 0.0197(3) 0.0201(3) 0.0340(4) -0.0002(2) -0.0055(2) -0.0021(2)
Cl2 0.0320(3) 0.0179(3) 0.0226(3) 0.0000(2) 0.0035(2) 0.0000(2)
Cl3 0.0246(3) 0.0162(3) 0.0297(3) 0.0038(2) 0.0014(2) -0.0048(2)
Cl4 0.0256(3) 0.0157(2) 0.0312(3) -0.0002(2) 0.0023(2) 0.00474(19)
Tc2 0.0392(17) 0.0217(15) 0.0311(17) 0.0026(12) -0.0090(12) 0.0004(12)
Cl5 0.038(4) 0.098(9) 0.054(6) 0.022(6) -0.013(4) -0.002(5)
Cl6 0.058(5) 0.040(5) 0.058(6) -0.021(4) 0.011(4) -0.008(4)
Cl7 0.107(9) 0.021(3) 0.064(6) -0.001(3) -0.027(6) -0.006(4)
C1 0.0363(12) 0.0179(10) 0.0344(12) -0.0016(8) -0.0100(9) -0.0051(9)
N1 0.0348(10) 0.0153(8) 0.0287(9) -0.0013(7) -0.0056(8) -0.0013(7)
C2 0.0384(13) 0.0246(11) 0.0381(13) -0.0012(9) -0.0058(10) -0.0042(9)
C23 0.0339(14) 0.0442(16) 0.079(2) 0.0108(15) -0.0024(14) -0.0129(12)
C22 0.0381(14) 0.0491(16) 0.0419(14) 0.0006(12) 0.0018(11) 0.0169(12)
O3 0.0363(9) 0.0482(11) 0.0386(10) 0.0034(8) -0.0018(8) 0.0058(8)
C3 0.0353(13) 0.0420(15) 0.0488(15) -0.0088(12) -0.0078(11) -0.0009(11)
C4 0.0392(14) 0.0375(14) 0.0559(17) -0.0032(12) -0.0018(12) 0.0049(11)
C5 0.0339(11) 0.0144(9) 0.0326(11) -0.0031(8) -0.0045(9) -0.0018(8)
C21 0.0166(9) 0.0385(13) 0.0421(13) 0.0037(10) -0.0005(9) 0.0050(9)
C16 0.0544(16) 0.0296(13) 0.0465(15) 0.0103(11) 0.0022(12) 0.0098(12)
C15 0.0419(13) 0.0256(11) 0.0370(13) 0.0026(10) -0.0037(10) 0.0049(10)
C14 0.0431(13) 0.0200(10) 0.0338(12) 0.0008(9) -0.0056(10) 0.0010(9)
C13 0.0340(11) 0.0201(10) 0.0280(11) -0.0010(8) -0.0069(9) -0.0003(8)
C12 0.0420(15) 0.067(2) 0.0515(17) -0.0076(15) 0.0036(13) 0.0118(14)
C11 0.0587(17) 0.0338(13) 0.0322(13) 0.0006(10) 0.0033(11) 0.0051(12)
C10 0.0373(13) 0.0388(14) 0.0385(13) -0.0097(11) -0.0030(10) 0.0054(11)
C9 0.0457(13) 0.0181(10) 0.0276(11) -0.0023(8) -0.0046(9) 0.0019(9)
C8 0.0508(15) 0.0202(11) 0.0536(16) 0.0089(11) -0.0054(12) 0.0008(10)
C7 0.0471(14) 0.0166(10) 0.0436(14) 0.0002(9) -0.0058(11) -0.0023(10)
C6 0.0334(11) 0.0168(10) 0.0359(12) -0.0003(9) -0.0036(9) 0.0002(8)

loop_
_atom_type_symbol
_atom_type_description
_atom_type_scat_dispersion_real
_atom_type_scat_dispersion_imag
_atom_type_scat_source
C C 0.0033 0.0016 'International Tables Vol C Tables 4.2.6.8 and 6.1.1.4'
H H 0.0000 0.0000 'International Tables Vol C Tables 4.2.6.8 and 6.1.1.4'
O O 0.0106 0.0060 'International Tables Vol C Tables 4.2.6.8 and 6.1.1.4'
Cl Cl 0.1484 0.1585 'International Tables Vol C Tables 4.2.6.8 and 6.1.1.4'
N N 0.0061 0.0033 'International Tables Vol C Tables 4.2.6.8 and 6.1.1.4'
Tc Tc -1.4390 0.7593 'International Tables Vol C Tables 4.2.6.8 and 6.1.1.4'

loop_
_geom_angle_atom_site_label_1
_geom_angle_atom_site_label_2
_geom_angle_atom_site_label_3
_geom_angle
_geom_angle_site_symmetry_1
_geom_angle_site_symmetry_3
Tc1 Tc1 Cl4 104.487(19) 3_675 .
Tc1 Tc1 Cl1 103.61(2) 3_675 .
Cl4 Tc1 Cl1 86.68(2) . .
Tc1 Tc1 Cl3 104.05(2) 3_675 .
Cl4 Tc1 Cl3 86.65(2) . .
Cl1 Tc1 Cl3 152.34(3) . .
Tc1 Tc1 Cl2 103.42(2) 3_675 .
Cl4 Tc1 Cl2 152.09(2) . .
Cl1 Tc1 Cl2 86.57(3) . .
Cl3 Tc1 Cl2 86.88(2) . .
Cl5 Tc2 Cl5 179.999(1) . 3_675
Cl5 Tc2 Cl6 93.2(4) . 3_675
Cl5 Tc2 Cl6 86.8(4) 3_675 3_675
Cl5 Tc2 Cl6 86.8(4) . .
Cl5 Tc2 Cl6 93.2(4) 3_675 .
Cl6 Tc2 Cl6 179.999(2) 3_675 .
Cl5 Tc2 Cl7 93.3(4) . .
Cl5 Tc2 Cl7 86.7(4) 3_675 .
Cl6 Tc2 Cl7 93.4(4) 3_675 .
Cl6 Tc2 Cl7 86.6(4) . .
Cl5 Tc2 Cl7 86.7(4) . 3_675
Cl5 Tc2 Cl7 93.3(4) 3_675 3_675
Cl6 Tc2 Cl7 86.6(4) 3_675 3_675
Cl6 Tc2 Cl7 93.4(4) . 3_675
Cl7 Tc2 Cl7 180.0(6) . 3_675
C2 C1 N1 115.08(18) . .
C9 N1 C1 107.18(17) . .
C9 N1 C13 110.99(17) . .
C1 N1 C13 111.09(17) . .
C9 N1 C5 110.74(17) . .
C1 N1 C5 110.97(17) . .
C13 N1 C5 105.92(16) . .
C1 C2 C3 111.6(2) . .
C4 C3 C2 112.8(2) . .
C6 C5 N1 115.69(17) . .
O3 C21 C23 121.7(3) . .
O3 C21 C22 121.5(2) . .
C23 C21 C22 116.9(2) . .
C14 C15 C16 112.6(2) . .
C15 C14 C13 109.97(19) . .
N1 C13 C14 115.95(18) . .
C12 C11 C10 114.1(2) . .
C11 C10 C9 110.8(2) . .
N1 C9 C10 115.88(18) . .
C8 C7 C6 111.9(2) . .
C5 C6 C7 109.98(18) . .

loop_
_geom_bond_atom_site_label_1
_geom_bond_atom_site_label_2
_geom_bond_distance
_geom_bond_site_symmetry_2
Tc1 Tc1 2.1563(4) 3_675
Tc1 Cl4 2.3148(6) .
Tc1 Cl1 2.3218(7) .
Tc1 Cl3 2.3291(6) .
Tc1 Cl2 2.3317(7) .
Tc2 Cl5 2.352(10) .
Tc2 Cl5 2.352(10) 3_675
Tc2 Cl6 2.378(9) 3_675
Tc2 Cl6 2.378(9) .
Tc2 Cl7 2.390(9) .
Tc2 Cl7 2.390(9) 3_675
C1 C2 1.515(3) .
C1 N1 1.519(3) .
N1 C9 1.517(3) .
N1 C13 1.520(3) .
N1 C5 1.521(3) .
C2 C3 1.516(3) .
C23 C21 1.493(4) .
C22 C21 1.495(4) .
O3 C21 1.216(3) .
C3 C4 1.512(4) .
C5 C6 1.515(3) .
C16 C15 1.532(3) .
C15 C14 1.516(3) .
C14 C13 1.523(3) .
C12 C11 1.504(4) .
C11 C10 1.514(3) .
C10 C9 1.522(3) .
C8 C7 1.523(3) .
C7 C6 1.529(3) .
